data_4125526
loop_
_publ_author_name
'Georgiou, Irene'
'Kervyn, Simon'
'Rossignon, Alexandre'
'De Leo, Federica'
'Wouters, Johan'
'Bruylants, Gilles'
'Bonifazi, Davide'

_publ_section_title
;
 Versatile Self-Adapting Boronic Acids for H-Bond Recognition: From
 Discrete to Polymeric Supramolecules.
;
_journal_issue 7
_journal_name_full 'Journal of the American Chemical Society'
_journal_page_first 2710
_journal_page_last 2727
_journal_paper_doi 10.1021/jacs.6b11362
_journal_volume 139
_journal_year 2017
_chemical_formula_moiety 'C14 H8 N4, 2(C6 H6 B Cl O2)'
_chemical_formula_sum 'C26 H20 B2 Cl2 N4 O4'
_chemical_formula_weight 544.98
_chemical_name_systematic
;
 ?
;
_space_group_IT_number 2
_symmetry_cell_setting triclinic
_symmetry_space_group_name_Hall '-P 1'
_symmetry_space_group_name_H-M 'P -1'
_atom_sites_solution_hydrogens geom
_atom_sites_solution_primary direct
_atom_sites_solution_secondary difmap
_audit_creation_method SHELXL-97
_cell_angle_alpha 112.762(4)
_cell_angle_beta 94.006(4)
_cell_angle_gamma 96.904(4)
_cell_formula_units_Z 1
_cell_length_a 6.7570(3)
_cell_length_b 9.7827(4)
_cell_length_c 10.5456(5)
_cell_measurement_reflns_used 7520
_cell_measurement_temperature 293(2)
_cell_measurement_theta_max 67.0690
_cell_measurement_theta_min 5.2260
_cell_volume 632.96(5)
_computing_cell_refinement
;
CrysAlisPro, Agilent Technologies,
Version 1.171.37.34 (release 22-05-2014 CrysAlis171 .NET)
(compiled May 22 2014,16:03:01)
;
_computing_data_collection
;
CrysAlisPro, Agilent Technologies,
Version 1.171.37.34 (release 22-05-2014 CrysAlis171 .NET)
(compiled May 22 2014,16:03:01)
;
_computing_data_reduction
;
CrysAlisPro, Agilent Technologies,
Version 1.171.37.34 (release 22-05-2014 CrysAlis171 .NET)
(compiled May 22 2014,16:03:01)
;
_computing_structure_refinement 'SHELXL-97 (Sheldrick, 1997)'
_computing_structure_solution Sir2011
_diffrn_ambient_temperature 293(2)
_diffrn_detector 'CCD plate'
_diffrn_detector_area_resol_mean 5.1856
_diffrn_detector_type Ruby
_diffrn_measured_fraction_theta_full 0.972
_diffrn_measured_fraction_theta_max 0.972
_diffrn_measurement_device 'four-circle diffractometer'
_diffrn_measurement_device_type 'Xcalibur, Ruby, Gemini ultra'
_diffrn_measurement_method '\w scans'
_diffrn_radiation_monochromator mirror
_diffrn_radiation_source 'fine-focus sealed tube'
_diffrn_radiation_type CuK\a
_diffrn_radiation_wavelength 1.54184
_diffrn_reflns_av_R_equivalents 0.0298
_diffrn_reflns_av_sigmaI/netI 0.0190
_diffrn_reflns_limit_h_max 7
_diffrn_reflns_limit_h_min -7
_diffrn_reflns_limit_k_max 11
_diffrn_reflns_limit_k_min -11
_diffrn_reflns_limit_l_max 12
_diffrn_reflns_limit_l_min -12
_diffrn_reflns_number 10195
_diffrn_reflns_theta_full 66.57
_diffrn_reflns_theta_max 66.57
_diffrn_reflns_theta_min 5.25
_exptl_absorpt_coefficient_mu 2.658
_exptl_absorpt_correction_T_max 0.5680
_exptl_absorpt_correction_T_min 0.3500
_exptl_absorpt_correction_type multi-scan
_exptl_absorpt_process_details
;
CrysAlisPro, Agilent Technologies,
Version 1.171.37.34 (release 22-05-2014 CrysAlis171 .NET)
(compiled May 22 2014,16:03:01)
Empirical absorption correction using spherical harmonics,
 implemented in SCALE3 ABSPACK scaling algorithm.
;
_exptl_crystal_colour purple
_exptl_crystal_density_diffrn 1.430
_exptl_crystal_density_method 'not measured'
_exptl_crystal_description prism
_exptl_crystal_F_000 280
_exptl_crystal_size_max 0.50
_exptl_crystal_size_mid 0.40
_exptl_crystal_size_min 0.24
_refine_diff_density_max 0.251
_refine_diff_density_min -0.312
_refine_diff_density_rms 0.039
_refine_ls_extinction_method none
_refine_ls_goodness_of_fit_ref 0.850
_refine_ls_hydrogen_treatment mixed
_refine_ls_matrix_type full
_refine_ls_number_parameters 180
_refine_ls_number_reflns 2175
_refine_ls_number_restraints 0
_refine_ls_restrained_S_all 0.850
_refine_ls_R_factor_all 0.0397
_refine_ls_R_factor_gt 0.0381
_refine_ls_shift/su_max 0.000
_refine_ls_shift/su_mean 0.000
_refine_ls_structure_factor_coef Fsqd
_refine_ls_weighting_details 'calc w=1/[\s^2^(Fo^2^)+(0.0929P)^2^+0.1244P] where P=(Fo^2^+2Fc^2^)/3'
_refine_ls_weighting_scheme calc
_refine_ls_wR_factor_gt 0.1091
_refine_ls_wR_factor_ref 0.1115
_reflns_number_gt 2045
_reflns_number_total 2175
_reflns_threshold_expression >2sigma(I)
_cod_data_source_file ja6b11362_si_032.cif
_cod_data_source_block shelxl
_cod_depositor_comments 'Adding full bibliography for 4125513--4125529.cif.'
_cod_database_code 4125526

loop_
_symmetry_equiv_pos_as_xyz
'x, y, z'
'-x, -y, -z'

loop_
_atom_site_label
_atom_site_type_symbol
_atom_site_fract_x
_atom_site_fract_y
_atom_site_fract_z
_atom_site_U_iso_or_equiv
_atom_site_adp_type
_atom_site_occupancy
_atom_site_symmetry_multiplicity
_atom_site_calc_flag
_atom_site_refinement_flags
C7 C 0.7560(2) 0.66557(15) 0.55953(14) 0.0413(3) Uani 1 1 d .
C8 C 0.5894(2) 0.74383(16) 0.56904(16) 0.0500(4) Uani 1 1 d .
H8 H 0.4853 0.7094 0.4962 0.060 Uiso 1 1 calc R
C9 C 0.5822(2) 0.86789(18) 0.68349(18) 0.0565(4) Uani 1 1 d .
H9 H 0.4715 0.9171 0.6893 0.068 Uiso 1 1 calc R
C10 C 0.7415(3) 0.92492(17) 0.79585(17) 0.0563(4) Uani 1 1 d .
H10 H 0.7338 1.0113 0.8731 0.068 Uiso 1 1 calc R
C11 C 0.9030(2) 0.85515(17) 0.79147(15) 0.0513(4) Uani 1 1 d .
H11 H 1.0058 0.8941 0.8653 0.062 Uiso 1 1 calc R
C12 C 0.9167(2) 0.72200(15) 0.67412(14) 0.0417(3) Uani 1 1 d .
C13 C 0.92132(19) 0.47264(14) 0.44295(13) 0.0394(3) Uani 1 1 d .
N1 N 0.76070(16) 0.54299(12) 0.44641(11) 0.0418(3) Uani 1 1 d .
N2 N 1.07402(16) 0.65116(12) 0.67177(11) 0.0424(3) Uani 1 1 d .
C1 C 0.3188(2) 0.30009(14) 0.96497(14) 0.0414(3) Uani 1 1 d .
C2 C 0.3648(2) 0.22427(16) 0.83138(15) 0.0471(3) Uani 1 1 d .
H2 H 0.4921 0.1979 0.8197 0.057 Uiso 1 1 calc R
C3 C 0.2264(2) 0.18706(17) 0.71563(14) 0.0511(4) Uani 1 1 d .
H3 H 0.2596 0.1365 0.6271 0.061 Uiso 1 1 calc R
C4 C 0.0385(2) 0.22647(16) 0.73433(14) 0.0461(3) Uani 1 1 d .
C5 C -0.0143(2) 0.30105(17) 0.86402(16) 0.0512(4) Uani 1 1 d .
H5 H -0.1421 0.3267 0.8749 0.061 Uiso 1 1 calc R
C6 C 0.1269(2) 0.33704(16) 0.97785(15) 0.0486(3) Uani 1 1 d .
H6 H 0.0924 0.3876 1.0660 0.058 Uiso 1 1 calc R
O1 O 0.43906(17) 0.44552(12) 1.21799(11) 0.0528(3) Uani 1 1 d .
O2 O 0.64366(16) 0.27617(14) 1.07938(11) 0.0605(3) Uani 1 1 d .
Cl1 Cl -0.13898(6) 0.18053(5) 0.58926(4) 0.0689(2) Uani 1 1 d .
B1 B 0.4783(2) 0.34402(17) 1.09609(15) 0.0431(3) Uani 1 1 d .
H1O H 0.523(3) 0.468(2) 1.273(2) 0.065(6) Uiso 1 1 d .
H2O H 0.718(3) 0.297(2) 1.148(3) 0.071(6) Uiso 1 1 d .

loop_
_atom_site_aniso_label
_atom_site_aniso_U_11
_atom_site_aniso_U_22
_atom_site_aniso_U_33
_atom_site_aniso_U_23
_atom_site_aniso_U_13
_atom_site_aniso_U_12
C7 0.0406(7) 0.0475(7) 0.0374(7) 0.0199(6) -0.0007(5) 0.0056(5)
C8 0.0453(8) 0.0557(8) 0.0494(8) 0.0223(7) -0.0036(6) 0.0114(6)
C9 0.0563(9) 0.0555(8) 0.0598(9) 0.0227(7) 0.0039(7) 0.0199(7)
C10 0.0658(9) 0.0492(8) 0.0494(8) 0.0137(6) 0.0049(7) 0.0151(7)
C11 0.0551(9) 0.0521(8) 0.0398(7) 0.0129(6) -0.0032(6) 0.0070(6)
C12 0.0410(7) 0.0484(7) 0.0354(7) 0.0180(6) -0.0010(5) 0.0051(5)
C13 0.0361(7) 0.0484(7) 0.0330(6) 0.0178(5) -0.0037(5) 0.0034(5)
N1 0.0380(6) 0.0502(6) 0.0352(6) 0.0166(5) -0.0051(4) 0.0065(5)
N2 0.0401(6) 0.0505(6) 0.0327(5) 0.0144(5) -0.0045(4) 0.0055(5)
C1 0.0422(7) 0.0445(7) 0.0363(7) 0.0163(5) -0.0014(5) 0.0061(5)
C2 0.0416(7) 0.0581(8) 0.0399(7) 0.0167(6) 0.0006(6) 0.0137(6)
C3 0.0544(8) 0.0615(8) 0.0337(7) 0.0153(6) 0.0003(6) 0.0109(6)
C4 0.0456(7) 0.0510(7) 0.0411(7) 0.0218(6) -0.0098(6) 0.0022(6)
C5 0.0392(7) 0.0616(8) 0.0514(8) 0.0209(7) -0.0008(6) 0.0115(6)
C6 0.0461(8) 0.0591(8) 0.0371(7) 0.0148(6) 0.0019(6) 0.0118(6)
O1 0.0499(6) 0.0614(6) 0.0366(5) 0.0099(5) -0.0086(5) 0.0108(5)
O2 0.0486(6) 0.0880(8) 0.0379(6) 0.0159(5) -0.0061(5) 0.0236(5)
Cl1 0.0615(3) 0.0872(3) 0.0529(3) 0.0303(2) -0.0234(2) 0.0024(2)
B1 0.0414(8) 0.0505(8) 0.0363(8) 0.0177(6) -0.0014(6) 0.0049(6)

loop_
_atom_type_symbol
_atom_type_description
_atom_type_scat_dispersion_real
_atom_type_scat_dispersion_imag
_atom_type_scat_source
C C 0.0181 0.0091 'International Tables Vol C Tables 4.2.6.8 and 6.1.1.4'
H H 0.0000 0.0000 'International Tables Vol C Tables 4.2.6.8 and 6.1.1.4'
N N 0.0311 0.0180 'International Tables Vol C Tables 4.2.6.8 and 6.1.1.4'
O O 0.0492 0.0322 'International Tables Vol C Tables 4.2.6.8 and 6.1.1.4'
Cl Cl 0.3639 0.7018 'International Tables Vol C Tables 4.2.6.8 and 6.1.1.4'
B B 0.0090 0.0039 'International Tables Vol C Tables 4.2.6.8 and 6.1.1.4'

loop_
_geom_angle_atom_site_label_1
_geom_angle_atom_site_label_2
_geom_angle_atom_site_label_3
_geom_angle
_geom_angle_site_symmetry_1
_geom_angle_site_symmetry_3
N1 C7 C8 119.51(12) . .
N1 C7 C12 121.63(12) . .
C8 C7 C12 118.86(12) . .
C9 C8 C7 120.12(14) . .
C9 C8 H8 119.9 . .
C7 C8 H8 119.9 . .
C8 C9 C10 121.18(14) . .
C8 C9 H9 119.4 . .
C10 C9 H9 119.4 . .
C11 C10 C9 120.92(14) . .
C11 C10 H10 119.5 . .
C9 C10 H10 119.5 . .
C10 C11 C12 120.28(14) . .
C10 C11 H11 119.9 . .
C12 C11 H11 119.9 . .
N2 C12 C11 120.10(12) . .
N2 C12 C7 121.27(12) . .
C11 C12 C7 118.62(12) . .
N2 C13 N1 117.03(11) 2_766 .
N2 C13 C13 121.81(15) 2_766 2_766
N1 C13 C13 121.15(15) . 2_766
C7 N1 C13 117.14(11) . .
C12 N2 C13 116.97(11) . 2_766
C6 C1 C2 117.26(12) . .
C6 C1 B1 121.27(12) . .
C2 C1 B1 121.47(12) . .
C3 C2 C1 121.82(13) . .
C3 C2 H2 119.1 . .
C1 C2 H2 119.1 . .
C4 C3 C2 118.52(13) . .
C4 C3 H3 120.7 . .
C2 C3 H3 120.7 . .
C5 C4 C3 121.86(12) . .
C5 C4 Cl1 118.85(11) . .
C3 C4 Cl1 119.29(11) . .
C4 C5 C6 118.41(13) . .
C4 C5 H5 120.8 . .
C6 C5 H5 120.8 . .
C5 C6 C1 122.12(13) . .
C5 C6 H6 118.9 . .
C1 C6 H6 118.9 . .
B1 O1 H1O 112.8(17) . .
B1 O2 H2O 115.7(15) . .
O1 B1 O2 124.64(13) . .
O1 B1 C1 117.59(12) . .
O2 B1 C1 117.76(12) . .

loop_
_geom_bond_atom_site_label_1
_geom_bond_atom_site_label_2
_geom_bond_distance
_geom_bond_site_symmetry_2
C7 N1 1.3302(18) .
C7 C8 1.424(2) .
C7 C12 1.4495(19) .
C8 C9 1.349(2) .
C8 H8 0.9300 .
C9 C10 1.428(2) .
C9 H9 0.9300 .
C10 C11 1.350(2) .
C10 H10 0.9300 .
C11 C12 1.426(2) .
C11 H11 0.9300 .
C12 N2 1.3332(17) .
C13 N2 1.3461(18) 2_766
C13 N1 1.3485(17) .
C13 C13 1.432(2) 2_766
N2 C13 1.3461(18) 2_766
C1 C6 1.389(2) .
C1 C2 1.393(2) .
C1 B1 1.5745(19) .
C2 C3 1.382(2) .
C2 H2 0.9300 .
C3 C4 1.376(2) .
C3 H3 0.9300 .
C4 C5 1.374(2) .
C4 Cl1 1.7499(13) .
C5 C6 1.381(2) .
C5 H5 0.9300 .
C6 H6 0.9300 .
O1 B1 1.3536(19) .
O1 H1O 0.73(2) .
O2 B1 1.3546(19) .
O2 H2O 0.79(2) .

loop_
_geom_torsion_atom_site_label_1
_geom_torsion_atom_site_label_2
_geom_torsion_atom_site_label_3
_geom_torsion_atom_site_label_4
_geom_torsion
_geom_torsion_site_symmetry_1
_geom_torsion_site_symmetry_4
N1 C7 C8 C9 179.65(13) . .
C12 C7 C8 C9 -0.3(2) . .
C7 C8 C9 C10 1.1(2) . .
C8 C9 C10 C11 -0.8(3) . .
C9 C10 C11 C12 -0.4(2) . .
C10 C11 C12 N2 -178.21(13) . .
C10 C11 C12 C7 1.1(2) . .
N1 C7 C12 N2 -1.4(2) . .
C8 C7 C12 N2 178.54(12) . .
N1 C7 C12 C11 179.22(12) . .
C8 C7 C12 C11 -0.82(19) . .
C8 C7 N1 C13 -179.66(12) . .
C12 C7 N1 C13 0.31(18) . .
N2 C13 N1 C7 -179.83(10) 2_766 .
C13 C13 N1 C7 0.6(2) 2_766 .
C11 C12 N2 C13 -179.13(12) . 2_766
C7 C12 N2 C13 1.53(19) . 2_766
C6 C1 C2 C3 0.1(2) . .
B1 C1 C2 C3 -179.13(13) . .
C1 C2 C3 C4 -0.1(2) . .
C2 C3 C4 C5 -0.1(2) . .
C2 C3 C4 Cl1 179.98(11) . .
C3 C4 C5 C6 0.1(2) . .
Cl1 C4 C5 C6 -179.89(11) . .
C4 C5 C6 C1 -0.1(2) . .
C2 C1 C6 C5 0.0(2) . .
B1 C1 C6 C5 179.22(13) . .
C6 C1 B1 O1 -13.9(2) . .
C2 C1 B1 O1 165.38(13) . .
C6 C1 B1 O2 165.27(13) . .
C2 C1 B1 O2 -15.5(2) . .
